data_7018196
loop_
_publ_author_name
'Babashkina, Maria G.'
'Safin, Damir A.'
'Bolte, Michael'
'Garcia, Yann'

_publ_section_title
;
 N-(Diisopropylthiophosphoryl)-N'-(R)-thioureas: synthesis,
 characterization, crystal structures and competitive bulk liquid membrane
 transport of some metal ions.
;
_journal_issue 11
_journal_name_full 'Dalton transactions (Cambridge, England : 2003)'
_journal_page_first 3223
_journal_page_last 3232
_journal_paper_doi 10.1039/c2dt11862a
_journal_volume 41
_journal_year 2012
_chemical_formula_moiety 'C15 H26 N3 O2 P S2'
_chemical_formula_sum 'C15 H26 N3 O2 P S2'
_chemical_formula_weight 375.48
_chemical_name_systematic ?
_space_group_IT_number 2
_symmetry_cell_setting triclinic
_symmetry_space_group_name_Hall '-P 1'
_symmetry_space_group_name_H-M 'P -1'
_atom_sites_solution_hydrogens geom
_atom_sites_solution_primary direct
_atom_sites_solution_secondary difmap
_audit_creation_method SHELXL-97
_cell_angle_alpha 90.718(3)
_cell_angle_beta 107.751(3)
_cell_angle_gamma 93.285(2)
_cell_formula_units_Z 4
_cell_length_a 10.2581(6)
_cell_length_b 13.1606(7)
_cell_length_c 14.9343(8)
_cell_measurement_reflns_used 5000
_cell_measurement_temperature 173(2)
_cell_measurement_theta_max 25.0
_cell_measurement_theta_min 2.5
_cell_volume 1916.07(19)
_computing_cell_refinement 'SMART (Siemens, 1995)'
_computing_data_collection 'SMART (Siemens, 1995)'
_computing_data_reduction 'SAINT (Siemens, 1995)'
_computing_molecular_graphics 'XP (Sheldrick, 2008)'
_computing_structure_refinement 'SHELXL-97 (Sheldrick, 1997)'
_computing_structure_solution 'SHELXS-97 (Sheldrick, 1990)'
_diffrn_ambient_temperature 173(2)
_diffrn_measured_fraction_theta_full 0.996
_diffrn_measured_fraction_theta_max 0.996
_diffrn_measurement_device_type 'Siemens CCD three-circle diffractometer'
_diffrn_measurement_method \w
_diffrn_radiation_monochromator graphite
_diffrn_radiation_source 'fine-focus sealed tube'
_diffrn_radiation_type MoK\a
_diffrn_radiation_wavelength 0.71073
_diffrn_reflns_av_R_equivalents 0.0567
_diffrn_reflns_av_sigmaI/netI 0.0476
_diffrn_reflns_limit_h_max 12
_diffrn_reflns_limit_h_min -12
_diffrn_reflns_limit_k_max 15
_diffrn_reflns_limit_k_min -15
_diffrn_reflns_limit_l_max 17
_diffrn_reflns_limit_l_min -17
_diffrn_reflns_number 33787
_diffrn_reflns_theta_full 25.00
_diffrn_reflns_theta_max 25.03
_diffrn_reflns_theta_min 1.55
_diffrn_standards_number 0
_exptl_absorpt_coefficient_mu 0.373
_exptl_absorpt_correction_T_max 0.9258
_exptl_absorpt_correction_T_min 0.9125
_exptl_absorpt_correction_type multi-scan
_exptl_absorpt_process_details 'SADABS (Sheldrick, 1996)'
_exptl_crystal_colour colourless
_exptl_crystal_density_diffrn 1.302
_exptl_crystal_density_method 'not measured'
_exptl_crystal_description block
_exptl_crystal_F_000 800
_exptl_crystal_size_max 0.25
_exptl_crystal_size_mid 0.24
_exptl_crystal_size_min 0.21
_refine_diff_density_max 0.709
_refine_diff_density_min -0.440
_refine_diff_density_rms 0.074
_refine_ls_extinction_method none
_refine_ls_goodness_of_fit_ref 1.084
_refine_ls_hydrogen_treatment mixed
_refine_ls_matrix_type full
_refine_ls_number_parameters 434
_refine_ls_number_reflns 6751
_refine_ls_number_restraints 4
_refine_ls_restrained_S_all 1.083
_refine_ls_R_factor_all 0.0781
_refine_ls_R_factor_gt 0.0577
_refine_ls_shift/su_max 0.000
_refine_ls_shift/su_mean 0.000
_refine_ls_structure_factor_coef Fsqd
_refine_ls_weighting_details 'calc w=1/[\s^2^(Fo^2^)+(0.0408P)^2^+4.4108P] where P=(Fo^2^+2Fc^2^)/3'
_refine_ls_weighting_scheme calc
_refine_ls_wR_factor_gt 0.1412
_refine_ls_wR_factor_ref 0.1522
_reflns_number_gt 5263
_reflns_number_total 6751
_reflns_threshold_expression >2sigma(I)
_cod_data_source_file c2dt11862a.txt
_cod_data_source_block 3
_cod_depositor_comments
;
The following automatic conversions were performed:

'_symmetry_cell_setting' value 'Triclinic' changed to 'triclinic'
according to /home/saulius/struct/CIF-dictionaries/cif_core.dic
dictionary named 'cif_core.dic' version 2.4.1 from 2010-06-29.

Automatic conversion script
Id: cif_fix_values 1715 2011-07-08 13:25:40Z adriana 
;
_cod_original_cell_volume 1916.07(18)
_cod_original_sg_symbol_H-M P-1
_cod_database_code 7018196

loop_
_symmetry_equiv_pos_as_xyz
'x, y, z'
'-x, -y, -z'

loop_
_atom_site_label
_atom_site_type_symbol
_atom_site_fract_x
_atom_site_fract_y
_atom_site_fract_z
_atom_site_U_iso_or_equiv
_atom_site_adp_type
_atom_site_occupancy
_atom_site_symmetry_multiplicity
_atom_site_calc_flag
_atom_site_refinement_flags
_atom_site_disorder_assembly
_atom_site_disorder_group
P1 P 0.36048(11) -0.06402(8) 0.19327(7) 0.0275(2) Uani 1 1 d . . .
S1 S 0.40837(13) -0.16435(10) 0.28769(9) 0.0491(3) Uani 1 1 d . . .
S2 S 0.69328(12) 0.04271(10) 0.09773(7) 0.0427(3) Uani 1 1 d . . .
N1 N 0.4732(3) -0.0380(3) 0.1345(2) 0.0291(8) Uani 1 1 d D . .
H1 H 0.427(5) -0.040(4) 0.0722(11) 0.060(16) Uiso 1 1 d D . .
N2 N 0.6668(4) -0.0105(3) 0.2620(2) 0.0365(9) Uani 1 1 d D . .
H2 H 0.622(3) -0.046(3) 0.296(2) 0.023(10) Uiso 1 1 d D . .
N3 N 1.2058(4) 0.1240(3) 0.4685(3) 0.0478(10) Uani 1 1 d . . .
O1 O 0.2294(3) -0.0863(2) 0.1077(2) 0.0370(7) Uani 1 1 d . . .
O2 O 0.3418(3) 0.0380(2) 0.2398(2) 0.0367(7) Uani 1 1 d . . .
C1 C 0.6086(4) -0.0046(3) 0.1693(3) 0.0295(9) Uani 1 1 d . . .
C2 C 0.1336(4) -0.1764(3) 0.0934(3) 0.0391(11) Uani 1 1 d . . .
H2B H 0.1461 -0.2108 0.1545 0.047 Uiso 1 1 calc R . .
C3 C -0.0058(6) -0.1378(6) 0.0599(5) 0.089(2) Uani 1 1 d . . .
H3A H -0.0189 -0.0918 0.1082 0.134 Uiso 1 1 calc R . .
H3B H -0.0747 -0.1952 0.0476 0.134 Uiso 1 1 calc R . .
H3C H -0.0159 -0.1008 0.0019 0.134 Uiso 1 1 calc R . .
C4 C 0.1664(8) -0.2462(4) 0.0255(5) 0.085(2) Uani 1 1 d . . .
H4A H 0.2591 -0.2689 0.0531 0.128 Uiso 1 1 calc R . .
H4B H 0.1615 -0.2104 -0.0325 0.128 Uiso 1 1 calc R . .
H4C H 0.1002 -0.3054 0.0111 0.128 Uiso 1 1 calc R . .
C5 C 0.3038(5) 0.1307(3) 0.1862(4) 0.0453(12) Uani 1 1 d . . .
H5 H 0.2806 0.1140 0.1174 0.054 Uiso 1 1 calc R . .
C6 C 0.4251(6) 0.2054(4) 0.2155(5) 0.0742(18) Uani 1 1 d . . .
H6A H 0.5021 0.1772 0.1999 0.111 Uiso 1 1 calc R . .
H6B H 0.4507 0.2191 0.2836 0.111 Uiso 1 1 calc R . .
H6C H 0.4022 0.2689 0.1825 0.111 Uiso 1 1 calc R . .
C7 C 0.1801(6) 0.1671(4) 0.2072(4) 0.0606(15) Uani 1 1 d . . .
H7A H 0.1044 0.1147 0.1864 0.091 Uiso 1 1 calc R . .
H7B H 0.1533 0.2299 0.1737 0.091 Uiso 1 1 calc R . .
H7C H 0.2018 0.1804 0.2750 0.091 Uiso 1 1 calc R . .
C8 C 0.8046(4) 0.0247(3) 0.3130(3) 0.0308(9) Uani 1 1 d . . .
C9 C 0.8292(5) 0.1092(4) 0.3720(3) 0.0397(11) Uani 1 1 d . . .
H9 H 0.7547 0.1464 0.3765 0.048 Uiso 1 1 calc R . .
C10 C 0.9613(5) 0.1405(4) 0.4247(3) 0.0408(11) Uani 1 1 d . . .
H10 H 0.9758 0.1983 0.4662 0.049 Uiso 1 1 calc R . .
C11 C 1.0733(4) 0.0897(3) 0.4189(3) 0.0341(10) Uani 1 1 d . . .
C12 C 1.0466(5) 0.0032(4) 0.3592(3) 0.0399(11) Uani 1 1 d . . .
H12 H 1.1204 -0.0344 0.3541 0.048 Uiso 1 1 calc R . .
C13 C 0.9138(4) -0.0280(3) 0.3076(3) 0.0381(10) Uani 1 1 d . . .
H13 H 0.8976 -0.0871 0.2677 0.046 Uiso 1 1 calc R . .
C14 C 1.3181(5) 0.0607(4) 0.4732(3) 0.0523(14) Uani 1 1 d . . .
H14A H 1.3022 -0.0046 0.5002 0.079 Uiso 1 1 calc R . .
H14B H 1.4040 0.0950 0.5128 0.079 Uiso 1 1 calc R . .
H14C H 1.3242 0.0487 0.4098 0.079 Uiso 1 1 calc R . .
C15 C 1.2286(5) 0.2067(4) 0.5372(3) 0.0469(12) Uani 1 1 d . . .
H15A H 1.1883 0.2676 0.5060 0.070 Uiso 1 1 calc R . .
H15B H 1.3274 0.2210 0.5667 0.070 Uiso 1 1 calc R . .
H15C H 1.1857 0.1876 0.5854 0.070 Uiso 1 1 calc R . .
P1A P -0.10006(11) 0.59386(9) 0.19493(7) 0.0300(3) Uani 1 1 d . A .
S1A S -0.02818(14) 0.69935(10) 0.28988(8) 0.0468(3) Uani 1 1 d . . .
S2A S 0.19422(11) 0.45909(9) 0.09359(7) 0.0324(3) Uani 1 1 d . . .
N1A N 0.0023(3) 0.5611(3) 0.1325(2) 0.0268(7) Uani 1 1 d D . .
H1A H -0.042(4) 0.550(4) 0.0702(10) 0.049(14) Uiso 1 1 d D . .
N2A N 0.1953(4) 0.5413(3) 0.2569(2) 0.0362(9) Uani 1 1 d D . .
H2A H 0.163(4) 0.585(3) 0.291(3) 0.040(13) Uiso 1 1 d D . .
N3A N 0.6920(4) 0.3801(3) 0.4571(3) 0.0416(9) Uani 1 1 d . . .
O1A O -0.1369(3) 0.4951(2) 0.24179(19) 0.0357(7) Uani 1 1 d . . .
O2A O -0.2261(3) 0.6170(3) 0.1094(2) 0.0408(8) Uani 1 1 d . . .
C1A C 0.1297(4) 0.5236(3) 0.1659(3) 0.0254(8) Uani 1 1 d . . .
C2A C -0.1781(5) 0.3967(4) 0.1896(3) 0.0447(12) Uani 1 1 d . . .
H2C H -0.1868 0.4058 0.1217 0.054 Uiso 1 1 calc R . .
C3A C -0.3156(6) 0.3623(5) 0.1997(5) 0.0779(19) Uani 1 1 d . . .
H3A1 H -0.3830 0.4114 0.1707 0.117 Uiso 1 1 calc R . .
H3A2 H -0.3077 0.3577 0.2666 0.117 Uiso 1 1 calc R . .
H3A3 H -0.3454 0.2953 0.1684 0.117 Uiso 1 1 calc R . .
C4A C -0.0732(6) 0.3263(4) 0.2299(5) 0.0707(17) Uani 1 1 d . . .
H4A1 H 0.0137 0.3517 0.2212 0.106 Uiso 1 1 calc R . .
H4A2 H -0.1010 0.2593 0.1983 0.106 Uiso 1 1 calc R . .
H4A3 H -0.0616 0.3205 0.2972 0.106 Uiso 1 1 calc R . .
C5A C -0.3089(9) 0.7091(7) 0.1151(6) 0.036(2) Uiso 0.538(9) 1 d P A 1
H5A H -0.2453 0.7680 0.1475 0.043 Uiso 0.538(9) 1 calc PR A 1
C6A C -0.3780(9) 0.7333(7) 0.0141(6) 0.040(2) Uiso 0.538(9) 1 d P A 1
H6A1 H -0.3083 0.7542 -0.0158 0.060 Uiso 0.538(9) 1 calc PR A 1
H6A2 H -0.4388 0.7886 0.0115 0.060 Uiso 0.538(9) 1 calc PR A 1
H6A3 H -0.4317 0.6727 -0.0192 0.060 Uiso 0.538(9) 1 calc PR A 1
C7A C -0.3993(11) 0.6808(9) 0.1679(8) 0.063(3) Uiso 0.538(9) 1 d P A 1
H7A1 H -0.3456 0.6691 0.2330 0.095 Uiso 0.538(9) 1 calc PR A 1
H7A2 H -0.4538 0.6182 0.1400 0.095 Uiso 0.538(9) 1 calc PR A 1
H7A3 H -0.4605 0.7355 0.1668 0.095 Uiso 0.538(9) 1 calc PR A 1
C5A' C -0.3610(9) 0.6444(7) 0.1143(7) 0.034(3) Uiso 0.462(9) 1 d P A 2
H5A' H -0.3628 0.6426 0.1809 0.040 Uiso 0.462(9) 1 calc PR A 2
C6A' C -0.3634(19) 0.7520(14) 0.0831(13) 0.093(5) Uiso 0.462(9) 1 d P A 2
H6A4 H -0.2862 0.7928 0.1260 0.140 Uiso 0.462(9) 1 calc PR A 2
H6A5 H -0.4497 0.7799 0.0836 0.140 Uiso 0.462(9) 1 calc PR A 2
H6A6 H -0.3559 0.7536 0.0193 0.140 Uiso 0.462(9) 1 calc PR A 2
C7A' C -0.4758(14) 0.5805(11) 0.0538(10) 0.073(4) Uiso 0.462(9) 1 d P A 2
H7A4 H -0.4760 0.5125 0.0798 0.110 Uiso 0.462(9) 1 calc PR A 2
H7A5 H -0.4664 0.5752 -0.0094 0.110 Uiso 0.462(9) 1 calc PR A 2
H7A6 H -0.5620 0.6110 0.0504 0.110 Uiso 0.462(9) 1 calc PR A 2
C8A C 0.3227(4) 0.5009(3) 0.3077(3) 0.0320(10) Uani 1 1 d . . .
C9A C 0.4461(5) 0.5496(4) 0.3094(3) 0.0418(11) Uani 1 1 d . . .
H9A H 0.4470 0.6100 0.2755 0.050 Uiso 1 1 calc R . .
C10A C 0.5689(5) 0.5109(4) 0.3603(3) 0.0422(11) Uani 1 1 d . . .
H10A H 0.6530 0.5453 0.3605 0.051 Uiso 1 1 calc R . .
C11A C 0.5710(4) 0.4228(3) 0.4109(3) 0.0330(10) Uani 1 1 d . . .
C12A C 0.4450(5) 0.3766(4) 0.4106(3) 0.0380(10) Uani 1 1 d . . .
H12A H 0.4431 0.3176 0.4463 0.046 Uiso 1 1 calc R . .
C13A C 0.3227(5) 0.4151(4) 0.3592(3) 0.0388(11) Uani 1 1 d . . .
H13A H 0.2380 0.3820 0.3595 0.047 Uiso 1 1 calc R . .
C14A C 0.6898(5) 0.2947(4) 0.5167(3) 0.0458(12) Uani 1 1 d . . .
H14D H 0.6556 0.3155 0.5682 0.069 Uiso 1 1 calc R . .
H14E H 0.7829 0.2721 0.5427 0.069 Uiso 1 1 calc R . .
H14F H 0.6295 0.2388 0.4796 0.069 Uiso 1 1 calc R . .
C15A C 0.8205(4) 0.4401(4) 0.4751(3) 0.0462(12) Uani 1 1 d . . .
H15D H 0.8345 0.4588 0.4153 0.069 Uiso 1 1 calc R . .
H15E H 0.8960 0.4003 0.5108 0.069 Uiso 1 1 calc R . .
H15F H 0.8181 0.5020 0.5116 0.069 Uiso 1 1 calc R . .

loop_
_atom_site_aniso_label
_atom_site_aniso_U_11
_atom_site_aniso_U_22
_atom_site_aniso_U_33
_atom_site_aniso_U_23
_atom_site_aniso_U_13
_atom_site_aniso_U_12
P1 0.0293(5) 0.0292(6) 0.0228(5) 0.0040(4) 0.0069(4) -0.0033(4)
S1 0.0439(7) 0.0495(8) 0.0434(7) 0.0239(6) -0.0009(5) -0.0077(5)
S2 0.0327(6) 0.0707(9) 0.0246(6) 0.0036(5) 0.0109(5) -0.0094(5)
N1 0.0298(18) 0.037(2) 0.0183(17) -0.0018(15) 0.0060(14) -0.0040(15)
N2 0.033(2) 0.052(2) 0.0231(19) 0.0035(16) 0.0088(15) -0.0100(17)
N3 0.030(2) 0.070(3) 0.039(2) -0.019(2) 0.0063(17) -0.0067(19)
O1 0.0336(16) 0.0345(17) 0.0347(17) 0.0090(13) 0.0002(13) -0.0101(13)
O2 0.0442(18) 0.0391(18) 0.0299(16) -0.0008(13) 0.0162(14) 0.0032(14)
C1 0.032(2) 0.033(2) 0.025(2) -0.0020(17) 0.0108(18) 0.0015(17)
C2 0.032(2) 0.043(3) 0.038(3) 0.008(2) 0.0079(19) -0.0133(19)
C3 0.036(3) 0.105(6) 0.119(6) 0.044(5) 0.013(4) -0.009(3)
C4 0.146(7) 0.041(3) 0.086(5) -0.016(3) 0.068(5) -0.023(4)
C5 0.061(3) 0.031(3) 0.050(3) 0.001(2) 0.025(2) 0.006(2)
C6 0.075(4) 0.039(3) 0.113(5) -0.006(3) 0.037(4) -0.001(3)
C7 0.064(4) 0.049(3) 0.077(4) 0.005(3) 0.030(3) 0.017(3)
C8 0.028(2) 0.041(3) 0.020(2) 0.0042(18) 0.0050(16) -0.0059(18)
C9 0.035(2) 0.051(3) 0.035(2) -0.004(2) 0.013(2) 0.003(2)
C10 0.040(3) 0.045(3) 0.035(3) -0.011(2) 0.010(2) -0.004(2)
C11 0.032(2) 0.045(3) 0.025(2) -0.0024(19) 0.0101(18) -0.0060(19)
C12 0.034(2) 0.045(3) 0.039(3) -0.006(2) 0.008(2) 0.006(2)
C13 0.038(2) 0.040(3) 0.031(2) -0.0100(19) 0.0041(19) -0.003(2)
C14 0.032(3) 0.085(4) 0.037(3) -0.009(3) 0.007(2) 0.002(2)
C15 0.040(3) 0.055(3) 0.038(3) -0.008(2) 0.004(2) -0.013(2)
P1A 0.0318(6) 0.0400(6) 0.0208(5) 0.0018(4) 0.0095(4) 0.0150(5)
S1A 0.0623(8) 0.0469(7) 0.0293(6) -0.0059(5) 0.0080(6) 0.0241(6)
S2A 0.0305(5) 0.0442(6) 0.0250(5) -0.0025(4) 0.0107(4) 0.0123(5)
N1A 0.0270(18) 0.0347(19) 0.0195(17) 0.0014(14) 0.0066(14) 0.0105(14)
N2A 0.034(2) 0.050(2) 0.0218(19) -0.0078(16) 0.0017(15) 0.0184(17)
N3A 0.035(2) 0.054(3) 0.035(2) 0.0101(18) 0.0063(17) 0.0121(18)
O1A 0.0384(17) 0.0463(18) 0.0262(15) 0.0001(13) 0.0151(13) 0.0041(14)
O2A 0.0349(17) 0.063(2) 0.0256(16) 0.0001(14) 0.0066(13) 0.0270(15)
C1A 0.029(2) 0.025(2) 0.024(2) 0.0027(16) 0.0104(17) 0.0045(16)
C2A 0.051(3) 0.051(3) 0.036(3) -0.002(2) 0.021(2) -0.006(2)
C3A 0.053(4) 0.096(5) 0.084(5) -0.017(4) 0.024(3) -0.014(3)
C4A 0.063(4) 0.049(3) 0.090(5) -0.009(3) 0.010(3) -0.001(3)
C8A 0.035(2) 0.038(2) 0.021(2) -0.0064(18) 0.0034(17) 0.0107(19)
C9A 0.040(3) 0.042(3) 0.042(3) 0.007(2) 0.009(2) 0.009(2)
C10A 0.030(2) 0.049(3) 0.044(3) 0.006(2) 0.006(2) 0.005(2)
C11A 0.033(2) 0.045(3) 0.020(2) -0.0010(18) 0.0052(17) 0.0139(19)
C12A 0.039(3) 0.044(3) 0.031(2) 0.006(2) 0.009(2) 0.011(2)
C13A 0.033(2) 0.048(3) 0.035(2) -0.004(2) 0.0108(19) 0.003(2)
C14A 0.048(3) 0.052(3) 0.035(3) 0.006(2) 0.006(2) 0.017(2)
C15A 0.030(2) 0.066(3) 0.039(3) 0.002(2) 0.005(2) 0.012(2)

loop_
_atom_type_symbol
_atom_type_description
_atom_type_scat_dispersion_real
_atom_type_scat_dispersion_imag
_atom_type_scat_source
C C 0.0033 0.0016 'International Tables Vol C Tables 4.2.6.8 and 6.1.1.4'
H H 0.0000 0.0000 'International Tables Vol C Tables 4.2.6.8 and 6.1.1.4'
N N 0.0061 0.0033 'International Tables Vol C Tables 4.2.6.8 and 6.1.1.4'
O O 0.0106 0.0060 'International Tables Vol C Tables 4.2.6.8 and 6.1.1.4'
P P 0.1023 0.0942 'International Tables Vol C Tables 4.2.6.8 and 6.1.1.4'
S S 0.1246 0.1234 'International Tables Vol C Tables 4.2.6.8 and 6.1.1.4'

loop_
_geom_angle_atom_site_label_1
_geom_angle_atom_site_label_2
_geom_angle_atom_site_label_3
_geom_angle
O2 P1 O1 106.58(17)
O2 P1 N1 106.56(17)
O1 P1 N1 98.72(16)
O2 P1 S1 109.08(13)
O1 P1 S1 118.32(12)
N1 P1 S1 116.45(14)
C1 N1 P1 128.7(3)
C1 N1 H1 122(3)
P1 N1 H1 109(3)
C1 N2 C8 125.4(3)
C1 N2 H2 119(2)
C8 N2 H2 115(2)
C11 N3 C15 119.6(4)
C11 N3 C14 119.9(4)
C15 N3 C14 118.0(4)
C2 O1 P1 126.1(3)
C5 O2 P1 122.8(3)
N2 C1 N1 116.5(3)
N2 C1 S2 122.8(3)
N1 C1 S2 120.7(3)
O1 C2 C4 107.3(4)
O1 C2 C3 105.8(4)
C4 C2 C3 114.6(5)
O1 C2 H2B 109.7
C4 C2 H2B 109.7
C3 C2 H2B 109.7
C2 C3 H3A 109.5
C2 C3 H3B 109.5
H3A C3 H3B 109.5
C2 C3 H3C 109.5
H3A C3 H3C 109.5
H3B C3 H3C 109.5
C2 C4 H4A 109.5
C2 C4 H4B 109.5
H4A C4 H4B 109.5
C2 C4 H4C 109.5
H4A C4 H4C 109.5
H4B C4 H4C 109.5
O2 C5 C6 107.4(4)
O2 C5 C7 107.3(4)
C6 C5 C7 113.5(5)
O2 C5 H5 109.5
C6 C5 H5 109.5
C7 C5 H5 109.5
C5 C6 H6A 109.5
C5 C6 H6B 109.5
H6A C6 H6B 109.5
C5 C6 H6C 109.5
H6A C6 H6C 109.5
H6B C6 H6C 109.5
C5 C7 H7A 109.5
C5 C7 H7B 109.5
H7A C7 H7B 109.5
C5 C7 H7C 109.5
H7A C7 H7C 109.5
H7B C7 H7C 109.5
C9 C8 C13 118.8(4)
C9 C8 N2 120.3(4)
C13 C8 N2 120.9(4)
C8 C9 C10 120.5(4)
C8 C9 H9 119.7
C10 C9 H9 119.7
C9 C10 C11 121.6(4)
C9 C10 H10 119.2
C11 C10 H10 119.2
N3 C11 C10 121.5(4)
N3 C11 C12 121.3(4)
C10 C11 C12 117.1(4)
C13 C12 C11 120.6(4)
C13 C12 H12 119.7
C11 C12 H12 119.7
C8 C13 C12 121.3(4)
C8 C13 H13 119.4
C12 C13 H13 119.4
N3 C14 H14A 109.5
N3 C14 H14B 109.5
H14A C14 H14B 109.5
N3 C14 H14C 109.5
H14A C14 H14C 109.5
H14B C14 H14C 109.5
N3 C15 H15A 109.5
N3 C15 H15B 109.5
H15A C15 H15B 109.5
N3 C15 H15C 109.5
H15A C15 H15C 109.5
H15B C15 H15C 109.5
O2A P1A O1A 108.73(18)
O2A P1A N1A 96.82(16)
O1A P1A N1A 106.92(17)
O2A P1A S1A 117.60(13)
O1A P1A S1A 109.23(12)
N1A P1A S1A 116.54(14)
C1A N1A P1A 127.3(3)
C1A N1A H1A 116(3)
P1A N1A H1A 114(3)
C1A N2A C8A 125.2(3)
C1A N2A H2A 120(3)
C8A N2A H2A 115(3)
C11A N3A C14A 119.5(4)
C11A N3A C15A 119.4(4)
C14A N3A C15A 117.1(4)
C2A O1A P1A 122.4(3)
C5A' O2A P1A 126.0(4)
C5A O2A P1A 119.6(4)
N2A C1A N1A 116.2(3)
N2A C1A S2A 123.6(3)
N1A C1A S2A 120.2(3)
C4A C2A O1A 108.1(4)
C4A C2A C3A 112.6(5)
O1A C2A C3A 106.5(4)
C4A C2A H2C 109.8
O1A C2A H2C 109.8
C3A C2A H2C 109.8
C2A C3A H3A1 109.5
C2A C3A H3A2 109.5
H3A1 C3A H3A2 109.5
C2A C3A H3A3 109.5
H3A1 C3A H3A3 109.5
H3A2 C3A H3A3 109.5
C2A C4A H4A1 109.5
C2A C4A H4A2 109.5
H4A1 C4A H4A2 109.5
C2A C4A H4A3 109.5
H4A1 C4A H4A3 109.5
H4A2 C4A H4A3 109.5
C7A C5A C6A 115.2(8)
C7A C5A O2A 107.6(8)
C6A C5A O2A 104.4(6)
C7A C5A H5A 109.8
C6A C5A H5A 109.8
O2A C5A H5A 109.8
C5A C6A H6A1 109.5
C5A C6A H6A2 109.5
H6A1 C6A H6A2 109.5
C5A C6A H6A3 109.5
H6A1 C6A H6A3 109.5
H6A2 C6A H6A3 109.5
C5A C7A H7A1 109.5
C5A C7A H7A2 109.5
H7A1 C7A H7A2 109.5
C5A C7A H7A3 109.5
H7A1 C7A H7A3 109.5
H7A2 C7A H7A3 109.5
C7A' C5A' O2A 113.8(9)
C7A' C5A' C6A' 111.8(11)
O2A C5A' C6A' 101.2(9)
C7A' C5A' H5A' 109.9
O2A C5A' H5A' 109.9
C6A' C5A' H5A' 109.9
C5A' C6A' H6A4 109.5
C5A' C6A' H6A5 109.5
H6A4 C6A' H6A5 109.5
C5A' C6A' H6A6 109.5
H6A4 C6A' H6A6 109.5
H6A5 C6A' H6A6 109.5
C5A' C7A' H7A4 109.5
C5A' C7A' H7A5 109.5
H7A4 C7A' H7A5 109.5
C5A' C7A' H7A6 109.5
H7A4 C7A' H7A6 109.5
H7A5 C7A' H7A6 109.5
C13A C8A C9A 119.2(4)
C13A C8A N2A 119.8(4)
C9A C8A N2A 120.9(4)
C8A C9A C10A 120.5(4)
C8A C9A H9A 119.8
C10A C9A H9A 119.8
C9A C10A C11A 121.1(4)
C9A C10A H10A 119.4
C11A C10A H10A 119.4
N3A C11A C10A 121.7(4)
N3A C11A C12A 120.8(4)
C10A C11A C12A 117.4(4)
C13A C12A C11A 121.2(4)
C13A C12A H12A 119.4
C11A C12A H12A 119.4
C8A C13A C12A 120.5(4)
C8A C13A H13A 119.7
C12A C13A H13A 119.7
N3A C14A H14D 109.5
N3A C14A H14E 109.5
H14D C14A H14E 109.5
N3A C14A H14F 109.5
H14D C14A H14F 109.5
H14E C14A H14F 109.5
N3A C15A H15D 109.5
N3A C15A H15E 109.5
H15D C15A H15E 109.5
N3A C15A H15F 109.5
H15D C15A H15F 109.5
H15E C15A H15F 109.5

loop_
_geom_bond_atom_site_label_1
_geom_bond_atom_site_label_2
_geom_bond_distance
P1 O2 1.552(3)
P1 O1 1.557(3)
P1 N1 1.675(3)
P1 S1 1.9162(15)
S2 C1 1.675(4)
N1 C1 1.370(5)
N1 H1 0.906(10)
N2 C1 1.335(5)
N2 C8 1.434(5)
N2 H2 0.90(3)
N3 C11 1.381(5)
N3 C15 1.444(6)
N3 C14 1.445(6)
O1 C2 1.466(5)
O2 C5 1.473(5)
C2 C4 1.485(7)
C2 C3 1.486(7)
C2 H2B 1.0000
C3 H3A 0.9800
C3 H3B 0.9800
C3 H3C 0.9800
C4 H4A 0.9800
C4 H4B 0.9800
C4 H4C 0.9800
C5 C6 1.491(7)
C5 C7 1.499(7)
C5 H5 1.0000
C6 H6A 0.9800
C6 H6B 0.9800
C6 H6C 0.9800
C7 H7A 0.9800
C7 H7B 0.9800
C7 H7C 0.9800
C8 C9 1.372(6)
C8 C13 1.372(6)
C9 C10 1.380(6)
C9 H9 0.9500
C10 C11 1.387(6)
C10 H10 0.9500
C11 C12 1.398(6)
C12 C13 1.381(6)
C12 H12 0.9500
C13 H13 0.9500
C14 H14A 0.9800
C14 H14B 0.9800
C14 H14C 0.9800
C15 H15A 0.9800
C15 H15B 0.9800
C15 H15C 0.9800
P1A O2A 1.563(3)
P1A O1A 1.565(3)
P1A N1A 1.672(3)
P1A S1A 1.9178(16)
S2A C1A 1.673(4)
N1A C1A 1.372(5)
N1A H1A 0.907(10)
N2A C1A 1.331(5)
N2A C8A 1.433(5)
N2A H2A 0.90(4)
N3A C11A 1.379(5)
N3A C14A 1.445(6)
N3A C15A 1.447(6)
O1A C2A 1.475(5)
O2A C5A' 1.473(10)
O2A C5A 1.536(9)
C2A C4A 1.453(7)
C2A C3A 1.508(7)
C2A H2C 1.0000
C3A H3A1 0.9800
C3A H3A2 0.9800
C3A H3A3 0.9800
C4A H4A1 0.9800
C4A H4A2 0.9800
C4A H4A3 0.9800
C5A C7A 1.426(14)
C5A C6A 1.504(12)
C5A H5A 1.0000
C6A H6A1 0.9800
C6A H6A2 0.9800
C6A H6A3 0.9800
C7A H7A1 0.9800
C7A H7A2 0.9800
C7A H7A3 0.9800
C5A' C7A' 1.459(16)
C5A' C6A' 1.49(2)
C5A' H5A' 1.0000
C6A' H6A4 0.9800
C6A' H6A5 0.9800
C6A' H6A6 0.9800
C7A' H7A4 0.9800
C7A' H7A5 0.9800
C7A' H7A6 0.9800
C8A C13A 1.373(6)
C8A C9A 1.379(6)
C9A C10A 1.386(6)
C9A H9A 0.9500
C10A C11A 1.390(6)
C10A H10A 0.9500
C11A C12A 1.395(6)
C12A C13A 1.385(6)
C12A H12A 0.9500
C13A H13A 0.9500
C14A H14D 0.9800
C14A H14E 0.9800
C14A H14F 0.9800
C15A H15D 0.9800
C15A H15E 0.9800
C15A H15F 0.9800

loop_
_geom_hbond_atom_site_label_D
_geom_hbond_atom_site_label_H
_geom_hbond_atom_site_label_A
_geom_hbond_distance_DH
_geom_hbond_distance_HA
_geom_hbond_distance_DA
_geom_hbond_angle_DHA
_geom_hbond_site_symmetry_A
N1 H1 S2 0.906(10) 2.460(11) 3.365(3) 179(5) 2_655
N2 H2 S1 0.90(3) 2.58(2) 3.361(4) 145(3) .
N1A H1A S2A 0.907(10) 2.467(14) 3.362(3) 169(4) 2_565
N2A H2A S1A 0.90(4) 2.53(3) 3.322(4) 146(4) .

loop_
_geom_torsion_atom_site_label_1
_geom_torsion_atom_site_label_2
_geom_torsion_atom_site_label_3
_geom_torsion_atom_site_label_4
_geom_torsion
O2 P1 N1 C1 64.4(4)
O1 P1 N1 C1 174.7(4)
S1 P1 N1 C1 -57.5(4)
O2 P1 O1 C2 -120.6(3)
N1 P1 O1 C2 129.1(4)
S1 P1 O1 C2 2.6(4)
O1 P1 O2 C5 -50.8(4)
N1 P1 O2 C5 53.9(4)
S1 P1 O2 C5 -179.6(3)
C8 N2 C1 N1 -176.8(4)
C8 N2 C1 S2 2.2(6)
P1 N1 C1 N2 13.5(6)
P1 N1 C1 S2 -165.5(2)
P1 O1 C2 C4 -100.9(5)
P1 O1 C2 C3 136.3(4)
P1 O2 C5 C6 -111.2(4)
P1 O2 C5 C7 126.5(4)
C1 N2 C8 C9 109.2(5)
C1 N2 C8 C13 -74.1(6)
C13 C8 C9 C10 0.0(6)
N2 C8 C9 C10 176.8(4)
C8 C9 C10 C11 1.4(7)
C15 N3 C11 C10 8.0(7)
C14 N3 C11 C10 169.7(4)
C15 N3 C11 C12 -173.2(4)
C14 N3 C11 C12 -11.4(7)
C9 C10 C11 N3 177.0(4)
C9 C10 C11 C12 -1.9(7)
N3 C11 C12 C13 -177.8(4)
C10 C11 C12 C13 1.1(7)
C9 C8 C13 C12 -0.8(7)
N2 C8 C13 C12 -177.6(4)
C11 C12 C13 C8 0.2(7)
O2A P1A N1A C1A -174.5(4)
O1A P1A N1A C1A -62.6(4)
S1A P1A N1A C1A 59.9(4)
O2A P1A O1A C2A 58.4(3)
N1A P1A O1A C2A -45.2(3)
S1A P1A O1A C2A -172.1(3)
O1A P1A O2A C5A' 65.0(6)
N1A P1A O2A C5A' 175.5(5)
S1A P1A O2A C5A' -59.7(6)
O1A P1A O2A C5A 109.8(4)
N1A P1A O2A C5A -139.7(4)
S1A P1A O2A C5A -14.9(5)
C8A N2A C1A N1A 173.7(4)
C8A N2A C1A S2A -5.9(6)
P1A N1A C1A N2A -20.3(5)
P1A N1A C1A S2A 159.3(2)
P1A O1A C2A C4A 114.5(4)
P1A O1A C2A C3A -124.3(4)
C5A' O2A C5A C7A 31.9(8)
P1A O2A C5A C7A -79.8(8)
C5A' O2A C5A C6A -91.1(9)
P1A O2A C5A C6A 157.2(5)
C5A O2A C5A' C7A' 139.6(13)
P1A O2A C5A' C7A' -126.9(8)
C5A O2A C5A' C6A' 19.6(10)
P1A O2A C5A' C6A' 113.1(9)
C1A N2A C8A C13A -97.1(5)
C1A N2A C8A C9A 85.9(6)
C13A C8A C9A C10A 1.8(7)
N2A C8A C9A C10A 178.7(4)
C8A C9A C10A C11A -0.2(7)
C14A N3A C11A C10A 173.5(4)
C15A N3A C11A C10A 16.7(6)
C14A N3A C11A C12A -8.7(6)
C15A N3A C11A C12A -165.6(4)
C9A C10A C11A N3A 176.0(4)
C9A C10A C11A C12A -1.8(7)
N3A C11A C12A C13A -175.6(4)
C10A C11A C12A C13A 2.2(6)
C9A C8A C13A C12A -1.4(6)
N2A C8A C13A C12A -178.4(4)
C11A C12A C13A C8A -0.7(7)
